data_7059583
loop_
_publ_author_name
'Akbari Afkhami, Farhad'
'Mahmoudi, Ghodrat'
'Miroslaw, Barbara'
'Qu, Fengrui'
'Gupta, Arunava'
'Frontera, Antonio'
'Zubkov, Fedor I.'
'Zangrando, Ennio'
'Safin, Damir A.'

_publ_section_title
;
 Complexes of BiCl3 with hydrazone derived ligands: a M\"obius-like
 discrete metal chelate versus a salt-like porous polymeric structure
;
_journal_issue 22
_journal_name_full 'New Journal of Chemistry'
_journal_page_first 9429
_journal_page_last 9437
_journal_paper_doi 10.1039/D0NJ00930J
_journal_volume 44
_journal_year 2020
_chemical_formula_moiety 'C38 H28 Bi Cl3 N6'
_chemical_formula_sum 'C38 H28 Bi Cl3 N6'
_chemical_formula_weight 883.99
_chemical_name_common 22-FG
_space_group_crystal_system monoclinic
_space_group_IT_number 14
_space_group_name_Hall '-P 2yn'
_space_group_name_H-M_alt 'P 1 21/n 1'
_atom_sites_solution_hydrogens geom
_atom_sites_solution_primary direct
_atom_sites_solution_secondary difmap
_audit_creation_method SHELXL-2017/1
_audit_update_record
;
2020-04-05 deposited with the CCDC.	2020-05-06 downloaded from the CCDC.
;
_cell_angle_alpha 90
_cell_angle_beta 99.110(2)
_cell_angle_gamma 90
_cell_formula_units_Z 4
_cell_length_a 8.9808(14)
_cell_length_b 19.684(3)
_cell_length_c 21.185(3)
_cell_measurement_reflns_used 9985
_cell_measurement_temperature 223(2)
_cell_measurement_theta_max 24.2182
_cell_measurement_theta_min 2.2896
_cell_volume 3697.8(10)
_computing_cell_refinement 'APEX2 V2013.10.0 (Bruker, 2013)'
_computing_data_collection 'APEX2 V2013.10.0 (Bruker, 2013)'
_computing_data_reduction 'APEX2 V2013.10.0 (Bruker, 2013)'
_computing_molecular_graphics 'Mercury (Macrae et al., 2008)'
_computing_publication_material 'CIFTAB (Sheldrick, 1997)'
_computing_structure_refinement 'SHELXL-2017/1 (Sheldrick, 2017)'
_computing_structure_solution 'SHELXT 2014/4 (Sheldrick, 2014)'
_diffrn_ambient_temperature 223(2)
_diffrn_measured_fraction_theta_full 1.000
_diffrn_measured_fraction_theta_max 0.996
_diffrn_measurement_device_type 'Bruker AXS SMART APEX2 CCD diffractometer'
_diffrn_measurement_method 'phi and omega scans'
_diffrn_radiation_type MoK\a
_diffrn_radiation_wavelength 0.71073
_diffrn_reflns_av_R_equivalents 0.0760
_diffrn_reflns_av_unetI/netI 0.0358
_diffrn_reflns_Laue_measured_fraction_full 1.000
_diffrn_reflns_Laue_measured_fraction_max 0.996
_diffrn_reflns_limit_h_max 12
_diffrn_reflns_limit_h_min -12
_diffrn_reflns_limit_k_max 27
_diffrn_reflns_limit_k_min -27
_diffrn_reflns_limit_l_max 29
_diffrn_reflns_limit_l_min -29
_diffrn_reflns_number 137542
_diffrn_reflns_point_group_measured_fraction_full 1.000
_diffrn_reflns_point_group_measured_fraction_max 0.996
_diffrn_reflns_theta_full 25.242
_diffrn_reflns_theta_max 29.328
_diffrn_reflns_theta_min 1.947
_diffrn_source 'fine focus sealed X-ray tube'
_exptl_absorpt_coefficient_mu 5.020
_exptl_absorpt_correction_T_max 0.7459
_exptl_absorpt_correction_T_min 0.5191
_exptl_absorpt_correction_type multi-scan
_exptl_absorpt_process_details 'SADABS V2012/1 (Bruker AXS Inc)'
_exptl_crystal_colour 'pale yellow'
_exptl_crystal_density_diffrn 1.588
_exptl_crystal_description needle
_exptl_crystal_F_000 1728
_exptl_crystal_size_max 0.140
_exptl_crystal_size_mid 0.050
_exptl_crystal_size_min 0.020
_refine_diff_density_max 0.731
_refine_diff_density_min -1.117
_refine_diff_density_rms 0.097
_refine_ls_extinction_method none
_refine_ls_goodness_of_fit_ref 1.033
_refine_ls_hydrogen_treatment constr
_refine_ls_matrix_type full
_refine_ls_number_parameters 433
_refine_ls_number_reflns 10106
_refine_ls_number_restraints 0
_refine_ls_restrained_S_all 1.033
_refine_ls_R_factor_all 0.0478
_refine_ls_R_factor_gt 0.0278
_refine_ls_shift/su_max 0.004
_refine_ls_shift/su_mean 0.000
_refine_ls_structure_factor_coef Fsqd
_refine_ls_weighting_details 'w=1/[\s^2^(Fo^2^)+(0.0192P)^2^+3.0592P] where P=(Fo^2^+2Fc^2^)/3'
_refine_ls_weighting_scheme calc
_refine_ls_wR_factor_gt 0.0519
_refine_ls_wR_factor_ref 0.0576
_reflns_Friedel_coverage 0.000
_reflns_number_gt 7829
_reflns_number_total 10106
_reflns_threshold_expression 'I > 2\s(I)'
_cod_data_source_file d0nj00930j1.cif
_cod_data_source_block FA25_0m_a
_cod_depositor_comments
;Adding full bibliography for 7059583--7059584.cif.

 Adding full bibliography for 7059583--7059584.cif.
;
_cod_original_cell_volume 3697.9(10)
_cod_original_sg_symbol_H-M 'P 21/n'
_cod_database_code 7059583
_shelx_shelxl_version_number 2017/1
_shelx_space_group_comment
;
The symmetry employed for this shelxl refinement is uniquely defined
by the following loop, which should always be used as a source of
symmetry information in preference to the above space-group names.
They are only intended as comments.
;
_shelx_estimated_absorpt_t_min 0.540
_shelx_estimated_absorpt_t_max 0.906

loop_
_space_group_symop_operation_xyz
'x, y, z'
'-x+1/2, y+1/2, -z+1/2'
'-x, -y, -z'
'x-1/2, -y-1/2, z-1/2'

loop_
_atom_site_label
_atom_site_type_symbol
_atom_site_fract_x
_atom_site_fract_y
_atom_site_fract_z
_atom_site_U_iso_or_equiv
_atom_site_adp_type
_atom_site_occupancy
_atom_site_site_symmetry_order
_atom_site_calc_flag
_atom_site_refinement_flags_posn
_atom_site_refinement_flags_adp
_atom_site_refinement_flags_occupancy
_atom_site_disorder_assembly
_atom_site_disorder_group
Bi1 Bi 0.37356(2) 0.79729(2) 0.38393(2) 0.02712(4) Uani 1 1 d . . . . .
Cl1 Cl 0.54198(9) 0.73363(4) 0.48065(4) 0.04126(18) Uani 1 1 d . . . . .
Cl2 Cl 0.30922(9) 0.88898(4) 0.46364(4) 0.04052(18) Uani 1 1 d . . . . .
Cl3 Cl 0.19173(10) 0.85840(5) 0.28900(4) 0.0512(2) Uani 1 1 d . . . . .
N1 N 0.1433(3) 0.73513(12) 0.40843(13) 0.0359(6) Uani 1 1 d . . . . .
N2 N 0.3490(3) 0.66046(11) 0.35596(12) 0.0293(5) Uani 1 1 d . . . . .
N3 N 0.4804(3) 0.62487(12) 0.34715(12) 0.0323(6) Uani 1 1 d . . . . .
N4 N 0.4379(3) 0.73884(12) 0.23438(12) 0.0320(6) Uani 1 1 d . . . . .
N5 N 0.5184(3) 0.77470(12) 0.28497(12) 0.0315(6) Uani 1 1 d . . . . .
N6 N 0.6108(3) 0.86960(12) 0.37376(12) 0.0324(6) Uani 1 1 d . . . . .
C1 C 0.0289(4) 0.77164(17) 0.42350(19) 0.0475(9) Uani 1 1 d . . . . .
H1 H 0.041066 0.818886 0.428296 0.057 Uiso 1 1 calc R U . . .
C2 C -0.1063(4) 0.74315(17) 0.43233(18) 0.0466(9) Uani 1 1 d . . . . .
H2 H -0.184518 0.770432 0.443061 0.056 Uiso 1 1 calc R U . . .
C3 C -0.1250(4) 0.67411(18) 0.42518(17) 0.0424(8) Uani 1 1 d . . . . .
H3 H -0.217069 0.653510 0.429813 0.051 Uiso 1 1 calc R U . . .
C4 C -0.0056(4) 0.63539(17) 0.41103(15) 0.0384(7) Uani 1 1 d . . . . .
H4 H -0.014930 0.587942 0.407219 0.046 Uiso 1 1 calc R U . . .
C5 C 0.1276(3) 0.66712(15) 0.40252(14) 0.0298(6) Uani 1 1 d . . . . .
C6 C 0.2578(3) 0.62772(14) 0.38541(14) 0.0288(6) Uani 1 1 d . . . . .
C7 C 0.2733(3) 0.55482(15) 0.40328(15) 0.0333(7) Uani 1 1 d . . . . .
C8 C 0.2809(5) 0.53588(18) 0.46631(17) 0.0567(10) Uani 1 1 d . . . . .
H8 H 0.269949 0.568569 0.497595 0.068 Uiso 1 1 calc R U . . .
C9 C 0.3047(6) 0.4682(2) 0.4833(2) 0.0782(15) Uani 1 1 d . . . . .
H9 H 0.313541 0.455582 0.526490 0.094 Uiso 1 1 calc R U . . .
C10 C 0.3155(5) 0.4202(2) 0.4385(2) 0.0690(13) Uani 1 1 d . . . . .
H10 H 0.331038 0.374480 0.450681 0.083 Uiso 1 1 calc R U . . .
C11 C 0.3038(5) 0.43807(18) 0.3753(2) 0.0548(10) Uani 1 1 d . . . . .
H11 H 0.308251 0.404604 0.343977 0.066 Uiso 1 1 calc R U . . .
C12 C 0.2854(4) 0.50552(16) 0.35795(17) 0.0400(8) Uani 1 1 d . . . . .
H12 H 0.281010 0.518031 0.314879 0.048 Uiso 1 1 calc R U . . .
C13 C 0.5211(3) 0.63322(14) 0.29240(14) 0.0296(6) Uani 1 1 d . . . . .
C14 C 0.6583(3) 0.59827(15) 0.27949(16) 0.0363(7) Uani 1 1 d . . . . .
C15 C 0.7121(4) 0.54103(17) 0.31497(18) 0.0457(8) Uani 1 1 d . . . . .
H15 H 0.661154 0.524713 0.347384 0.055 Uiso 1 1 calc R U . . .
C16 C 0.8409(4) 0.5084(2) 0.3022(2) 0.0604(11) Uani 1 1 d . . . . .
H16 H 0.877362 0.469975 0.326215 0.073 Uiso 1 1 calc R U . . .
C17 C 0.9159(4) 0.5319(2) 0.2546(3) 0.0713(14) Uani 1 1 d . . . . .
H17 H 1.002931 0.509431 0.246079 0.086 Uiso 1 1 calc R U . . .
C18 C 0.8639(5) 0.5872(2) 0.2201(3) 0.0746(14) Uani 1 1 d . . . . .
H18 H 0.916365 0.603422 0.188067 0.090 Uiso 1 1 calc R U . . .
C19 C 0.7339(4) 0.62057(19) 0.2313(2) 0.0566(10) Uani 1 1 d . . . . .
H19 H 0.697579 0.658213 0.206235 0.068 Uiso 1 1 calc R U . . .
C20 C 0.4312(3) 0.67360(15) 0.23930(14) 0.0291(6) Uani 1 1 d . . . . .
C21 C 0.3288(3) 0.63604(14) 0.18988(14) 0.0308(6) Uani 1 1 d . . . . .
C22 C 0.3248(4) 0.56551(15) 0.19010(15) 0.0354(7) Uani 1 1 d . . . . .
H22 H 0.390114 0.541232 0.221184 0.043 Uiso 1 1 calc R U . . .
C23 C 0.2249(4) 0.53064(17) 0.14464(16) 0.0435(8) Uani 1 1 d . . . . .
H23 H 0.222332 0.482905 0.145124 0.052 Uiso 1 1 calc R U . . .
C24 C 0.1298(4) 0.56592(18) 0.09902(17) 0.0484(9) Uani 1 1 d . . . . .
H24 H 0.062479 0.542186 0.068264 0.058 Uiso 1 1 calc R U . . .
C25 C 0.1324(4) 0.63592(19) 0.09800(18) 0.0520(10) Uani 1 1 d . . . . .
H25 H 0.066462 0.659801 0.066854 0.062 Uiso 1 1 calc R U . . .
C26 C 0.2323(4) 0.67103(17) 0.14287(17) 0.0458(8) Uani 1 1 d . . . . .
H26 H 0.235016 0.718745 0.141651 0.055 Uiso 1 1 calc R U . . .
C27 C 0.6252(3) 0.81406(14) 0.27288(14) 0.0291(6) Uani 1 1 d . . . . .
C28 C 0.6799(4) 0.81410(15) 0.21012(16) 0.0360(7) Uani 1 1 d . . . . .
C29 C 0.5807(4) 0.83122(19) 0.15504(17) 0.0492(9) Uani 1 1 d . . . . .
H29 H 0.481317 0.844276 0.157989 0.059 Uiso 1 1 calc R U . . .
C30 C 0.6279(6) 0.8291(3) 0.0959(2) 0.0762(14) Uani 1 1 d . . . . .
H30 H 0.561147 0.841369 0.058888 0.091 Uiso 1 1 calc R U . . .
C31 C 0.7709(7) 0.8091(3) 0.0913(3) 0.0872(17) Uani 1 1 d . . . . .
H31 H 0.801827 0.807400 0.050957 0.105 Uiso 1 1 calc R U . . .
C32 C 0.8698(6) 0.7916(2) 0.1443(3) 0.0728(14) Uani 1 1 d . . . . .
H32 H 0.967911 0.777662 0.140197 0.087 Uiso 1 1 calc R U . . .
C33 C 0.8263(4) 0.79435(18) 0.2050(2) 0.0510(9) Uani 1 1 d . . . . .
H33 H 0.895125 0.782995 0.241667 0.061 Uiso 1 1 calc R U . . .
C34 C 0.6876(3) 0.86277(14) 0.32429(14) 0.0298(6) Uani 1 1 d . . . . .
C35 C 0.8177(3) 0.90007(16) 0.32156(16) 0.0385(7) Uani 1 1 d . . . . .
H35 H 0.869496 0.895270 0.286582 0.046 Uiso 1 1 calc R U . . .
C36 C 0.8702(4) 0.94426(18) 0.37067(17) 0.0477(9) Uani 1 1 d . . . . .
H36 H 0.959610 0.968942 0.370046 0.057 Uiso 1 1 calc R U . . .
C37 C 0.7906(4) 0.95175(19) 0.42041(18) 0.0514(9) Uani 1 1 d . . . . .
H37 H 0.822715 0.982405 0.453808 0.062 Uiso 1 1 calc R U . . .
C38 C 0.6619(4) 0.91315(17) 0.42026(16) 0.0428(8) Uani 1 1 d . . . . .
H38 H 0.607990 0.917879 0.454581 0.051 Uiso 1 1 calc R U . . .

loop_
_atom_site_aniso_label
_atom_site_aniso_U_11
_atom_site_aniso_U_22
_atom_site_aniso_U_33
_atom_site_aniso_U_23
_atom_site_aniso_U_13
_atom_site_aniso_U_12
Bi1 0.02551(6) 0.02524(5) 0.03162(6) 0.00423(5) 0.00768(4) -0.00075(5)
Cl1 0.0398(4) 0.0425(4) 0.0410(4) 0.0048(3) 0.0049(3) 0.0115(4)
Cl2 0.0443(4) 0.0354(4) 0.0430(5) -0.0011(3) 0.0103(4) 0.0046(3)
Cl3 0.0458(5) 0.0601(5) 0.0442(5) 0.0030(4) -0.0038(4) 0.0112(4)
N1 0.0279(13) 0.0286(13) 0.0525(17) 0.0106(12) 0.0106(12) 0.0042(11)
N2 0.0302(13) 0.0245(12) 0.0343(14) 0.0038(10) 0.0081(11) 0.0003(10)
N3 0.0297(13) 0.0275(12) 0.0410(15) 0.0019(11) 0.0089(11) 0.0028(10)
N4 0.0356(14) 0.0312(13) 0.0305(14) -0.0028(11) 0.0093(11) -0.0050(11)
N5 0.0341(14) 0.0278(12) 0.0338(14) -0.0003(10) 0.0087(11) -0.0032(10)
N6 0.0331(14) 0.0324(13) 0.0316(14) -0.0009(11) 0.0046(11) -0.0067(11)
C1 0.0361(19) 0.0338(17) 0.076(3) 0.0079(17) 0.0185(18) 0.0054(14)
C2 0.0331(18) 0.0412(19) 0.068(3) 0.0125(17) 0.0168(17) 0.0084(15)
C3 0.0291(17) 0.053(2) 0.047(2) 0.0022(16) 0.0119(15) -0.0066(15)
C4 0.0372(18) 0.0381(17) 0.0423(19) -0.0036(14) 0.0134(15) -0.0083(14)
C5 0.0291(15) 0.0324(16) 0.0277(16) 0.0045(12) 0.0041(12) -0.0014(12)
C6 0.0279(15) 0.0299(15) 0.0287(15) 0.0016(12) 0.0052(12) -0.0017(12)
C7 0.0344(17) 0.0304(15) 0.0356(17) 0.0062(13) 0.0067(14) 0.0005(13)
C8 0.093(3) 0.040(2) 0.037(2) 0.0037(16) 0.010(2) -0.003(2)
C9 0.131(4) 0.050(2) 0.050(3) 0.025(2) 0.006(3) -0.004(3)
C10 0.092(3) 0.035(2) 0.081(3) 0.021(2) 0.018(3) 0.007(2)
C11 0.062(2) 0.0325(18) 0.072(3) -0.0053(18) 0.019(2) 0.0027(17)
C12 0.0457(19) 0.0345(17) 0.0414(19) 0.0007(14) 0.0117(16) 0.0002(14)
C13 0.0277(15) 0.0260(14) 0.0351(17) -0.0019(12) 0.0050(13) -0.0041(11)
C14 0.0295(16) 0.0346(16) 0.0449(19) -0.0073(14) 0.0064(14) -0.0013(13)
C15 0.0409(19) 0.0436(19) 0.050(2) -0.0097(16) -0.0022(16) 0.0071(15)
C16 0.050(2) 0.052(2) 0.074(3) -0.019(2) -0.010(2) 0.0182(19)
C17 0.035(2) 0.066(3) 0.112(4) -0.036(3) 0.010(2) 0.007(2)
C18 0.054(3) 0.070(3) 0.112(4) -0.016(3) 0.050(3) -0.002(2)
C19 0.052(2) 0.044(2) 0.082(3) -0.0029(19) 0.037(2) 0.0015(17)
C20 0.0270(15) 0.0313(15) 0.0307(16) -0.0032(12) 0.0101(12) -0.0006(12)
C21 0.0361(16) 0.0297(15) 0.0282(16) -0.0037(12) 0.0103(13) -0.0026(12)
C22 0.0427(18) 0.0296(15) 0.0348(17) -0.0031(13) 0.0088(14) 0.0004(13)
C23 0.059(2) 0.0331(17) 0.0392(19) -0.0063(14) 0.0097(17) -0.0066(16)
C24 0.061(2) 0.045(2) 0.0362(19) -0.0095(15) 0.0003(18) -0.0147(17)
C25 0.063(2) 0.045(2) 0.042(2) 0.0025(16) -0.0098(18) -0.0055(18)
C26 0.053(2) 0.0327(17) 0.048(2) 0.0022(15) -0.0016(17) -0.0042(16)
C27 0.0290(15) 0.0262(14) 0.0329(16) 0.0029(11) 0.0075(13) 0.0032(11)
C28 0.0405(18) 0.0321(16) 0.0375(18) -0.0010(13) 0.0128(15) -0.0088(13)
C29 0.058(2) 0.052(2) 0.038(2) 0.0030(17) 0.0094(18) -0.0124(18)
C30 0.102(4) 0.092(3) 0.035(2) 0.005(2) 0.012(2) -0.027(3)
C31 0.114(5) 0.099(4) 0.061(3) -0.017(3) 0.053(3) -0.029(3)
C32 0.069(3) 0.073(3) 0.088(4) -0.012(3) 0.049(3) -0.008(2)
C33 0.046(2) 0.051(2) 0.061(2) -0.0063(18) 0.0242(18) -0.0041(17)
C34 0.0277(15) 0.0283(14) 0.0333(16) 0.0063(12) 0.0046(13) -0.0006(12)
C35 0.0336(17) 0.0414(18) 0.0407(19) 0.0022(15) 0.0065(14) -0.0068(14)
C36 0.0384(19) 0.053(2) 0.051(2) -0.0052(17) 0.0063(17) -0.0206(16)
C37 0.053(2) 0.052(2) 0.047(2) -0.0128(17) 0.0017(18) -0.0204(18)
C38 0.046(2) 0.0462(19) 0.0368(19) -0.0054(15) 0.0078(16) -0.0075(16)

loop_
_atom_type_symbol
_atom_type_description
_atom_type_scat_dispersion_real
_atom_type_scat_dispersion_imag
_atom_type_scat_source
C C 0.0033 0.0016 'International Tables Vol C Tables 4.2.6.8 and 6.1.1.4'
N N 0.0061 0.0033 'International Tables Vol C Tables 4.2.6.8 and 6.1.1.4'
Cl Cl 0.1484 0.1585 'International Tables Vol C Tables 4.2.6.8 and 6.1.1.4'
Bi Bi -4.1077 10.2566 'International Tables Vol C Tables 4.2.6.8 and 6.1.1.4'
H H 0.0000 0.0000 'International Tables Vol C Tables 4.2.6.8 and 6.1.1.4'

loop_
_geom_angle_atom_site_label_1
_geom_angle_atom_site_label_2
_geom_angle_atom_site_label_3
_geom_angle
_geom_angle_site_symmetry_1
_geom_angle_site_symmetry_3
_geom_angle_publ_flag
N1 Bi1 Cl2 85.95(6) . . ?
N1 Bi1 N6 172.10(8) . . ?
Cl2 Bi1 N6 86.74(6) . . ?
N1 Bi1 Cl1 89.87(6) . . ?
Cl2 Bi1 Cl1 89.11(3) . . ?
N6 Bi1 Cl1 87.03(6) . . ?
N1 Bi1 Cl3 87.13(6) . . ?
Cl2 Bi1 Cl3 90.24(3) . . ?
N6 Bi1 Cl3 95.89(6) . . ?
Cl1 Bi1 Cl3 176.97(3) . . ?
N1 Bi1 N5 126.61(8) . . ?
Cl2 Bi1 N5 144.19(5) . . ?
N6 Bi1 N5 61.25(8) . . ?
Cl1 Bi1 N5 103.75(6) . . ?
Cl3 Bi1 N5 78.45(6) . . ?
N1 Bi1 N2 62.04(8) . . ?
Cl2 Bi1 N2 143.04(5) . . ?
N6 Bi1 N2 123.74(7) . . ?
Cl1 Bi1 N2 73.86(6) . . ?
Cl3 Bi1 N2 105.05(6) . . ?
N5 Bi1 N2 72.64(7) . . ?
C1 N1 C5 118.9(3) . . ?
C1 N1 Bi1 118.4(2) . . ?
C5 N1 Bi1 122.54(19) . . ?
C6 N2 N3 115.3(2) . . ?
C6 N2 Bi1 115.00(19) . . ?
N3 N2 Bi1 118.25(16) . . ?
C13 N3 N2 114.9(2) . . ?
C20 N4 N5 118.0(3) . . ?
C27 N5 N4 117.7(2) . . ?
C27 N5 Bi1 121.68(19) . . ?
N4 N5 Bi1 115.57(17) . . ?
C38 N6 C34 118.7(3) . . ?
C38 N6 Bi1 118.8(2) . . ?
C34 N6 Bi1 122.42(19) . . ?
N1 C1 C2 122.9(3) . . ?
N1 C1 H1 118.6 . . ?
C2 C1 H1 118.6 . . ?
C3 C2 C1 118.8(3) . . ?
C3 C2 H2 120.6 . . ?
C1 C2 H2 120.6 . . ?
C2 C3 C4 118.8(3) . . ?
C2 C3 H3 120.6 . . ?
C4 C3 H3 120.6 . . ?
C5 C4 C3 119.6(3) . . ?
C5 C4 H4 120.2 . . ?
C3 C4 H4 120.2 . . ?
N1 C5 C4 120.9(3) . . ?
N1 C5 C6 117.6(2) . . ?
C4 C5 C6 121.5(3) . . ?
N2 C6 C7 124.7(3) . . ?
N2 C6 C5 116.3(2) . . ?
C7 C6 C5 119.0(2) . . ?
C8 C7 C12 119.1(3) . . ?
C8 C7 C6 119.8(3) . . ?
C12 C7 C6 121.1(3) . . ?
C7 C8 C9 119.5(4) . . ?
C7 C8 H8 120.2 . . ?
C9 C8 H8 120.2 . . ?
C10 C9 C8 120.9(4) . . ?
C10 C9 H9 119.5 . . ?
C8 C9 H9 119.5 . . ?
C9 C10 C11 120.1(4) . . ?
C9 C10 H10 120.0 . . ?
C11 C10 H10 120.0 . . ?
C10 C11 C12 119.6(4) . . ?
C10 C11 H11 120.2 . . ?
C12 C11 H11 120.2 . . ?
C11 C12 C7 120.7(3) . . ?
C11 C12 H12 119.7 . . ?
C7 C12 H12 119.7 . . ?
N3 C13 C14 118.4(3) . . ?
N3 C13 C20 123.3(3) . . ?
C14 C13 C20 118.3(3) . . ?
C19 C14 C15 118.9(3) . . ?
C19 C14 C13 120.7(3) . . ?
C15 C14 C13 120.3(3) . . ?
C16 C15 C14 119.8(4) . . ?
C16 C15 H15 120.1 . . ?
C14 C15 H15 120.1 . . ?
C17 C16 C15 120.4(4) . . ?
C17 C16 H16 119.8 . . ?
C15 C16 H16 119.8 . . ?
C18 C17 C16 120.0(4) . . ?
C18 C17 H17 120.0 . . ?
C16 C17 H17 120.0 . . ?
C17 C18 C19 120.9(4) . . ?
C17 C18 H18 119.6 . . ?
C19 C18 H18 119.6 . . ?
C14 C19 C18 120.0(4) . . ?
C14 C19 H19 120.0 . . ?
C18 C19 H19 120.0 . . ?
N4 C20 C21 118.2(3) . . ?
N4 C20 C13 124.0(3) . . ?
C21 C20 C13 117.8(2) . . ?
C22 C21 C26 118.9(3) . . ?
C22 C21 C20 120.7(3) . . ?
C26 C21 C20 120.4(3) . . ?
C21 C22 C23 120.4(3) . . ?
C21 C22 H22 119.8 . . ?
C23 C22 H22 119.8 . . ?
C24 C23 C22 120.0(3) . . ?
C24 C23 H23 120.0 . . ?
C22 C23 H23 120.0 . . ?
C23 C24 C25 120.4(3) . . ?
C23 C24 H24 119.8 . . ?
C25 C24 H24 119.8 . . ?
C24 C25 C26 120.0(3) . . ?
C24 C25 H25 120.0 . . ?
C26 C25 H25 120.0 . . ?
C25 C26 C21 120.4(3) . . ?
C25 C26 H26 119.8 . . ?
C21 C26 H26 119.8 . . ?
N5 C27 C28 122.6(3) . . ?
N5 C27 C34 116.5(3) . . ?
C28 C27 C34 120.9(2) . . ?
C33 C28 C29 119.3(3) . . ?
C33 C28 C27 121.3(3) . . ?
C29 C28 C27 119.4(3) . . ?
C30 C29 C28 120.2(4) . . ?
C30 C29 H29 119.9 . . ?
C28 C29 H29 119.9 . . ?
C31 C30 C29 120.1(5) . . ?
C31 C30 H30 120.0 . . ?
C29 C30 H30 120.0 . . ?
C32 C31 C30 120.9(4) . . ?
C32 C31 H31 119.5 . . ?
C30 C31 H31 119.5 . . ?
C31 C32 C33 120.4(4) . . ?
C31 C32 H32 119.8 . . ?
C33 C32 H32 119.8 . . ?
C28 C33 C32 119.1(4) . . ?
C28 C33 H33 120.5 . . ?
C32 C33 H33 120.5 . . ?
N6 C34 C35 121.1(3) . . ?
N6 C34 C27 116.9(2) . . ?
C35 C34 C27 122.0(3) . . ?
C36 C35 C34 119.4(3) . . ?
C36 C35 H35 120.3 . . ?
C34 C35 H35 120.3 . . ?
C37 C36 C35 119.3(3) . . ?
C37 C36 H36 120.4 . . ?
C35 C36 H36 120.4 . . ?
C36 C37 C38 118.5(3) . . ?
C36 C37 H37 120.8 . . ?
C38 C37 H37 120.8 . . ?
N6 C38 C37 123.1(3) . . ?
N6 C38 H38 118.5 . . ?
C37 C38 H38 118.5 . . ?

loop_
_geom_bond_atom_site_label_1
_geom_bond_atom_site_label_2
_geom_bond_distance
_geom_bond_site_symmetry_2
_geom_bond_publ_flag
Bi1 N1 2.527(2) . ?
Bi1 Cl2 2.5985(8) . ?
Bi1 N6 2.600(2) . ?
Bi1 Cl1 2.6600(8) . ?
Bi1 Cl3 2.6679(9) . ?
Bi1 N5 2.674(2) . ?
Bi1 N2 2.759(2) . ?
N1 C1 1.333(4) . ?
N1 C5 1.350(4) . ?
N2 C6 1.280(3) . ?
N2 N3 1.410(3) . ?
N3 C13 1.281(4) . ?
N4 C20 1.291(4) . ?
N4 N5 1.387(3) . ?
N5 C27 1.290(4) . ?
N6 C38 1.331(4) . ?
N6 C34 1.349(4) . ?
C1 C2 1.377(5) . ?
C1 H1 0.9400 . ?
C2 C3 1.375(5) . ?
C2 H2 0.9400 . ?
C3 C4 1.386(4) . ?
C3 H3 0.9400 . ?
C4 C5 1.386(4) . ?
C4 H4 0.9400 . ?
C5 C6 1.495(4) . ?
C6 C7 1.485(4) . ?
C7 C8 1.378(4) . ?
C7 C12 1.382(4) . ?
C8 C9 1.387(5) . ?
C8 H8 0.9400 . ?
C9 C10 1.355(6) . ?
C9 H9 0.9400 . ?
C10 C11 1.372(6) . ?
C10 H10 0.9400 . ?
C11 C12 1.380(5) . ?
C11 H11 0.9400 . ?
C12 H12 0.9400 . ?
C13 C14 1.474(4) . ?
C13 C20 1.504(4) . ?
C14 C19 1.384(5) . ?
C14 C15 1.398(5) . ?
C15 C16 1.387(5) . ?
C15 H15 0.9400 . ?
C16 C17 1.378(6) . ?
C16 H16 0.9400 . ?
C17 C18 1.354(6) . ?
C17 H17 0.9400 . ?
C18 C19 1.392(5) . ?
C18 H18 0.9400 . ?
C19 H19 0.9400 . ?
C20 C21 1.478(4) . ?
C21 C22 1.389(4) . ?
C21 C26 1.394(4) . ?
C22 C23 1.390(4) . ?
C22 H22 0.9400 . ?
C23 C24 1.372(5) . ?
C23 H23 0.9400 . ?
C24 C25 1.378(5) . ?
C24 H24 0.9400 . ?
C25 C26 1.384(5) . ?
C25 H25 0.9400 . ?
C26 H26 0.9400 . ?
C27 C28 1.488(4) . ?
C27 C34 1.492(4) . ?
C28 C33 1.392(5) . ?
C28 C29 1.393(5) . ?
C29 C30 1.386(6) . ?
C29 H29 0.9400 . ?
C30 C31 1.361(7) . ?
C30 H30 0.9400 . ?
C31 C32 1.361(7) . ?
C31 H31 0.9400 . ?
C32 C33 1.403(6) . ?
C32 H32 0.9400 . ?
C33 H33 0.9400 . ?
C34 C35 1.389(4) . ?
C35 C36 1.381(5) . ?
C35 H35 0.9400 . ?
C36 C37 1.372(5) . ?
C36 H36 0.9400 . ?
C37 C38 1.382(5) . ?
C37 H37 0.9400 . ?
C38 H38 0.9400 . ?

loop_
_geom_torsion_atom_site_label_1
_geom_torsion_atom_site_label_2
_geom_torsion_atom_site_label_3
_geom_torsion_atom_site_label_4
_geom_torsion
_geom_torsion_site_symmetry_1
_geom_torsion_site_symmetry_2
_geom_torsion_site_symmetry_3
_geom_torsion_site_symmetry_4
_geom_torsion_publ_flag
C6 N2 N3 C13 139.4(3) . . . . ?
Bi1 N2 N3 C13 -78.8(3) . . . . ?
C20 N4 N5 C27 124.4(3) . . . . ?
C20 N4 N5 Bi1 -80.2(3) . . . . ?
C5 N1 C1 C2 -1.1(5) . . . . ?
Bi1 N1 C1 C2 174.3(3) . . . . ?
N1 C1 C2 C3 -0.2(6) . . . . ?
C1 C2 C3 C4 1.7(5) . . . . ?
C2 C3 C4 C5 -1.9(5) . . . . ?
C1 N1 C5 C4 0.9(5) . . . . ?
Bi1 N1 C5 C4 -174.4(2) . . . . ?
C1 N1 C5 C6 179.8(3) . . . . ?
Bi1 N1 C5 C6 4.6(4) . . . . ?
C3 C4 C5 N1 0.6(5) . . . . ?
C3 C4 C5 C6 -178.3(3) . . . . ?
N3 N2 C6 C7 -7.2(4) . . . . ?
Bi1 N2 C6 C7 -150.2(2) . . . . ?
N3 N2 C6 C5 172.6(2) . . . . ?
Bi1 N2 C6 C5 29.6(3) . . . . ?
N1 C5 C6 N2 -24.3(4) . . . . ?
C4 C5 C6 N2 154.7(3) . . . . ?
N1 C5 C6 C7 155.6(3) . . . . ?
C4 C5 C6 C7 -25.5(4) . . . . ?
N2 C6 C7 C8 123.0(4) . . . . ?
C5 C6 C7 C8 -56.8(4) . . . . ?
N2 C6 C7 C12 -54.8(4) . . . . ?
C5 C6 C7 C12 125.3(3) . . . . ?
C12 C7 C8 C9 1.8(6) . . . . ?
C6 C7 C8 C9 -176.0(4) . . . . ?
C7 C8 C9 C10 -2.3(8) . . . . ?
C8 C9 C10 C11 0.4(8) . . . . ?
C9 C10 C11 C12 1.9(7) . . . . ?
C10 C11 C12 C7 -2.3(6) . . . . ?
C8 C7 C12 C11 0.4(5) . . . . ?
C6 C7 C12 C11 178.3(3) . . . . ?
N2 N3 C13 C14 179.4(2) . . . . ?
N2 N3 C13 C20 -4.2(4) . . . . ?
N3 C13 C14 C19 -159.7(3) . . . . ?
C20 C13 C14 C19 23.7(4) . . . . ?
N3 C13 C14 C15 21.6(4) . . . . ?
C20 C13 C14 C15 -154.9(3) . . . . ?
C19 C14 C15 C16 1.1(5) . . . . ?
C13 C14 C15 C16 179.7(3) . . . . ?
C14 C15 C16 C17 -0.3(6) . . . . ?
C15 C16 C17 C18 0.2(6) . . . . ?
C16 C17 C18 C19 -0.9(7) . . . . ?
C15 C14 C19 C18 -1.8(6) . . . . ?
C13 C14 C19 C18 179.6(3) . . . . ?
C17 C18 C19 C14 1.8(7) . . . . ?
N5 N4 C20 C21 171.7(2) . . . . ?
N5 N4 C20 C13 -8.2(4) . . . . ?
N3 C13 C20 N4 83.2(4) . . . . ?
C14 C13 C20 N4 -100.5(3) . . . . ?
N3 C13 C20 C21 -96.7(3) . . . . ?
C14 C13 C20 C21 79.6(3) . . . . ?
N4 C20 C21 C22 175.3(3) . . . . ?
C13 C20 C21 C22 -4.8(4) . . . . ?
N4 C20 C21 C26 -5.9(4) . . . . ?
C13 C20 C21 C26 174.0(3) . . . . ?
C26 C21 C22 C23 -0.8(5) . . . . ?
C20 C21 C22 C23 178.0(3) . . . . ?
C21 C22 C23 C24 0.3(5) . . . . ?
C22 C23 C24 C25 -0.1(6) . . . . ?
C23 C24 C25 C26 0.5(6) . . . . ?
C24 C25 C26 C21 -1.1(6) . . . . ?
C22 C21 C26 C25 1.2(5) . . . . ?
C20 C21 C26 C25 -177.6(3) . . . . ?
N4 N5 C27 C28 -9.7(4) . . . . ?
Bi1 N5 C27 C28 -163.5(2) . . . . ?
N4 N5 C27 C34 167.3(2) . . . . ?
Bi1 N5 C27 C34 13.5(3) . . . . ?
N5 C27 C28 C33 -115.5(4) . . . . ?
C34 C27 C28 C33 67.6(4) . . . . ?
N5 C27 C28 C29 61.5(4) . . . . ?
C34 C27 C28 C29 -115.4(3) . . . . ?
C33 C28 C29 C30 -0.5(5) . . . . ?
C27 C28 C29 C30 -177.6(3) . . . . ?
C28 C29 C30 C31 1.1(7) . . . . ?
C29 C30 C31 C32 -0.6(8) . . . . ?
C30 C31 C32 C33 -0.5(8) . . . . ?
C29 C28 C33 C32 -0.5(5) . . . . ?
C27 C28 C33 C32 176.5(3) . . . . ?
C31 C32 C33 C28 1.0(6) . . . . ?
C38 N6 C34 C35 0.2(4) . . . . ?
Bi1 N6 C34 C35 -177.2(2) . . . . ?
C38 N6 C34 C27 -179.3(3) . . . . ?
Bi1 N6 C34 C27 3.3(3) . . . . ?
N5 C27 C34 N6 -11.0(4) . . . . ?
C28 C27 C34 N6 166.1(3) . . . . ?
N5 C27 C34 C35 169.6(3) . . . . ?
C28 C27 C34 C35 -13.4(4) . . . . ?
N6 C34 C35 C36 0.8(5) . . . . ?
C27 C34 C35 C36 -179.8(3) . . . . ?
C34 C35 C36 C37 -1.7(5) . . . . ?
C35 C36 C37 C38 1.7(6) . . . . ?
C34 N6 C38 C37 -0.2(5) . . . . ?
Bi1 N6 C38 C37 177.3(3) . . . . ?
C36 C37 C38 N6 -0.7(6) . . . . ?
